data_2224702
loop_
_publ_author_name
'Jasinski, Jerry P.'
'Butcher, Ray J.'
'Hakim Al-arique, Q. N. M.'
'Yathirajan, H. S.'
'Ramesha, A.R.'

_publ_section_title 11-[3-(Dimethylamino)propyl]-6,11-dihydrodibenzo[<i>b</i>,<i>e</i>]thiepin-11-ol
_journal_coeditor_code LH2968
_journal_issue 1
_journal_name_full 'Acta Crystallographica Section E'
_journal_page_first o161
_journal_page_last o162
_journal_paper_doi 10.1107/S1600536809053434
_journal_volume 66
_journal_year 2010
_chemical_formula_iupac 'C19 H23 N O S'
_chemical_formula_moiety 'C19 H23 N O S'
_chemical_formula_sum 'C19 H23 N O S'
_chemical_formula_weight 313.44
_chemical_name_systematic
;
11-[3-(Dimethylamino)propyl]-6,11-dihydrodibenzo[<i>b</i>,<i>e</i>]thiepin-
11-ol
;
_space_group_IT_number 14
_symmetry_cell_setting monoclinic
_symmetry_space_group_name_Hall '-P 2yn'
_symmetry_space_group_name_H-M 'P 1 21/n 1'
_atom_sites_solution_hydrogens geom
_atom_sites_solution_primary direct
_atom_sites_solution_secondary difmap
_cell_angle_alpha 90.00
_cell_angle_beta 95.401(6)
_cell_angle_gamma 90.00
_cell_formula_units_Z 8
_cell_length_a 7.7215(4)
_cell_length_b 15.3729(10)
_cell_length_c 27.9274(16)
_cell_measurement_reflns_used 6805
_cell_measurement_temperature 110(2)
_cell_measurement_theta_max 73.9681
_cell_measurement_theta_min 4.2752
_cell_volume 3300.3(3)
_computing_cell_refinement '<i>CrysAlis RED</i> (Oxford Diffraction, 2007)'
_computing_data_collection '<i>CrysAlis Pro</i> (Oxford Diffraction, 2007)'
_computing_data_reduction '<i>CrysAlis RED</i> (Oxford Diffraction, 2007)'
_computing_molecular_graphics '<i>SHELXTL</i> (Sheldrick, 2008)'
_computing_publication_material '<i>SHELXTL</i> (Sheldrick, 2008)'
_computing_structure_refinement '<i>SHELXL97</i> (Sheldrick, 2008)'
_computing_structure_solution '<i>SHELXS97</i> (Sheldrick, 2008)'
_diffrn_ambient_temperature 110(2)
_diffrn_detector_area_resol_mean 10.5081
_diffrn_measured_fraction_theta_full 0.999
_diffrn_measured_fraction_theta_max 0.976
_diffrn_measurement_device_type
;
Oxford Diffraction Xcalibur diffractometer with a Ruby (Gemini Cu) detector
;
_diffrn_measurement_method '\w scans'
_diffrn_radiation_monochromator graphite
_diffrn_radiation_source 'Enhance (Cu) X-ray Source'
_diffrn_radiation_type CuK\a
_diffrn_radiation_wavelength 1.54184
_diffrn_reflns_av_R_equivalents 0.0294
_diffrn_reflns_av_sigmaI/netI 0.0301
_diffrn_reflns_limit_h_max 9
_diffrn_reflns_limit_h_min -9
_diffrn_reflns_limit_k_max 19
_diffrn_reflns_limit_k_min -13
_diffrn_reflns_limit_l_max 34
_diffrn_reflns_limit_l_min -17
_diffrn_reflns_number 14666
_diffrn_reflns_theta_full 67.50
_diffrn_reflns_theta_max 74.18
_diffrn_reflns_theta_min 4.29
_diffrn_standards_decay_% <2%
_diffrn_standards_number 0
_exptl_absorpt_coefficient_mu 1.738
_exptl_absorpt_correction_T_max 1.00000
_exptl_absorpt_correction_T_min 0.43224
_exptl_absorpt_correction_type multi-scan
_exptl_absorpt_process_details
;
(CrysAlis RED; Oxford Diffraction, 2007)
;
_exptl_crystal_colour colorless
_exptl_crystal_density_diffrn 1.262
_exptl_crystal_density_method 'not measured'
_exptl_crystal_description plate
_exptl_crystal_F_000 1344
_exptl_crystal_size_max 0.51
_exptl_crystal_size_mid 0.42
_exptl_crystal_size_min 0.14
_refine_diff_density_max 0.575
_refine_diff_density_min -0.557
_refine_ls_extinction_method none
_refine_ls_goodness_of_fit_ref 1.051
_refine_ls_hydrogen_treatment constr
_refine_ls_matrix_type full
_refine_ls_number_parameters 403
_refine_ls_number_reflns 6565
_refine_ls_number_restraints 0
_refine_ls_restrained_S_all 1.051
_refine_ls_R_factor_all 0.0614
_refine_ls_R_factor_gt 0.0537
_refine_ls_shift/su_max 0.001
_refine_ls_shift/su_mean 0.000
_refine_ls_structure_factor_coef Fsqd
_refine_ls_weighting_details 'calc w=1/[\s^2^(Fo^2^)+(0.1079P)^2^+0.6589P] where P=(Fo^2^+2Fc^2^)/3'
_refine_ls_weighting_scheme calc
_refine_ls_wR_factor_gt 0.1482
_refine_ls_wR_factor_ref 0.1533
_reflns_number_gt 5490
_reflns_number_total 6565
_reflns_threshold_expression I>2\s(I)
_cod_data_source_file lh2968.cif
_cod_data_source_block I
_cod_original_sg_symbol_H-M 'P 21/n'
_cod_database_code 2224702
_cod_database_fobs_code 2224702

loop_
_symmetry_equiv_pos_as_xyz
'x, y, z'
'-x+1/2, y+1/2, -z+1/2'
'-x, -y, -z'
'x-1/2, -y-1/2, z-1/2'

loop_
_atom_site_type_symbol
_atom_site_label
_atom_site_fract_x
_atom_site_fract_y
_atom_site_fract_z
_atom_site_U_iso_or_equiv
_atom_site_adp_type
_atom_site_calc_flag
_atom_site_refinement_flags
_atom_site_occupancy
_atom_site_disorder_assembly
_atom_site_disorder_group
S S1A 0.69626(7) 0.25999(3) 0.288172(19) 0.02978(15) Uani d . 1 . .
O O1A 0.91923(17) 0.54941(9) 0.28401(5) 0.0240(3) Uani d . 1 . .
H H1A 1.0075 0.5603 0.2696 0.029 Uiso calc R 1 . .
N N1A 1.2061(2) 0.56334(11) 0.23664(6) 0.0242(4) Uani d . 1 . .
C C1A 0.7385(2) 0.44069(13) 0.31337(6) 0.0189(4) Uani d . 1 . .
C C2A 0.6889(2) 0.50798(13) 0.34289(6) 0.0230(4) Uani d . 1 . .
H H2AA 0.7418 0.5635 0.3408 0.028 Uiso calc R 1 . .
C C3A 0.5643(3) 0.49613(15) 0.37524(7) 0.0276(4) Uani d . 1 . .
H H3AA 0.5350 0.5429 0.3952 0.033 Uiso calc R 1 . .
C C4A 0.4833(3) 0.41658(15) 0.37828(7) 0.0284(4) Uani d . 1 . .
H H4AA 0.3984 0.4079 0.4003 0.034 Uiso calc R 1 . .
C C5A 0.5275(3) 0.34982(14) 0.34876(7) 0.0264(4) Uani d . 1 . .
H H5AA 0.4697 0.2955 0.3502 0.032 Uiso calc R 1 . .
C C6A 0.6554(2) 0.35985(13) 0.31669(6) 0.0202(4) Uani d . 1 . .
C C7A 0.7862(3) 0.28132(13) 0.23129(7) 0.0238(4) Uani d . 1 . .
H H7AA 0.9147 0.2814 0.2370 0.029 Uiso calc R 1 . .
H H7AB 0.7527 0.2330 0.2089 0.029 Uiso calc R 1 . .
C C8A 0.7295(2) 0.36527(13) 0.20746(6) 0.0202(4) Uani d . 1 . .
C C9A 0.6275(3) 0.36079(15) 0.16343(7) 0.0280(4) Uani d . 1 . .
H H9AA 0.5927 0.3055 0.1508 0.034 Uiso calc R 1 . .
C C10A 0.5764(3) 0.43455(17) 0.13802(7) 0.0331(5) Uani d . 1 . .
H H10A 0.5075 0.4301 0.1081 0.040 Uiso calc R 1 . .
C C11A 0.6263(3) 0.51514(16) 0.15646(7) 0.0306(5) Uani d . 1 . .
H H11A 0.5926 0.5665 0.1391 0.037 Uiso calc R 1 . .
C C12A 0.7258(2) 0.52091(13) 0.20050(7) 0.0232(4) Uani d . 1 . .
H H12A 0.7588 0.5766 0.2129 0.028 Uiso calc R 1 . .
C C13A 0.7782(2) 0.44720(12) 0.22683(6) 0.0170(4) Uani d . 1 . .
C C14A 0.8737(2) 0.46053(12) 0.27754(6) 0.0181(4) Uani d . 1 . .
C C15A 1.0403(2) 0.40533(13) 0.28923(6) 0.0207(4) Uani d . 1 . .
H H15A 1.1021 0.4278 0.3194 0.025 Uiso calc R 1 . .
H H15B 1.0046 0.3448 0.2955 0.025 Uiso calc R 1 . .
C C16A 1.1698(2) 0.40312(13) 0.25052(7) 0.0218(4) Uani d . 1 . .
H H16A 1.2402 0.3494 0.2550 0.026 Uiso calc R 1 . .
H H16B 1.1027 0.3994 0.2186 0.026 Uiso calc R 1 . .
C C17A 1.2933(2) 0.48049(13) 0.25020(7) 0.0241(4) Uani d . 1 . .
H H17A 1.3558 0.4868 0.2826 0.029 Uiso calc R 1 . .
H H17B 1.3810 0.4683 0.2274 0.029 Uiso calc R 1 . .
C C18A 1.1570(3) 0.56816(15) 0.18463(7) 0.0296(5) Uani d . 1 . .
H H18A 1.0974 0.6234 0.1769 0.044 Uiso calc R 1 . .
H H18B 1.0791 0.5197 0.1748 0.044 Uiso calc R 1 . .
H H18C 1.2618 0.5646 0.1675 0.044 Uiso calc R 1 . .
C C19A 1.3169(3) 0.63736(16) 0.25201(10) 0.0396(6) Uani d . 1 . .
H H19A 1.2540 0.6917 0.2442 0.059 Uiso calc R 1 . .
H H19B 1.4230 0.6358 0.2353 0.059 Uiso calc R 1 . .
H H19C 1.3477 0.6342 0.2868 0.059 Uiso calc R 1 . .
S S1B 0.66729(7) 0.22246(4) 0.627252(18) 0.03356(16) Uani d . 1 . .
O O1B 0.39362(17) 0.32974(9) 0.47928(5) 0.0224(3) Uani d . 1 . .
H H1B 0.2941 0.3119 0.4691 0.027 Uiso calc R 1 . .
N N1B 0.0713(2) 0.27183(13) 0.45327(6) 0.0272(4) Uani d . 1 . .
C C1B 0.6076(2) 0.33566(12) 0.54588(6) 0.0194(4) Uani d . 1 . .
C C2B 0.6575(2) 0.41167(13) 0.52343(7) 0.0225(4) Uani d . 1 . .
H H2BA 0.5966 0.4284 0.4937 0.027 Uiso calc R 1 . .
C C3B 0.7936(3) 0.46361(14) 0.54324(8) 0.0269(4) Uani d . 1 . .
H H3BA 0.8237 0.5154 0.5274 0.032 Uiso calc R 1 . .
C C4B 0.8849(3) 0.43913(14) 0.58631(8) 0.0296(5) Uani d . 1 . .
H H4BA 0.9773 0.4743 0.6003 0.036 Uiso calc R 1 . .
C C5B 0.8406(3) 0.36365(14) 0.60857(7) 0.0279(4) Uani d . 1 . .
H H5BA 0.9048 0.3467 0.6378 0.033 Uiso calc R 1 . .
C C6B 0.7032(2) 0.31114(13) 0.58920(7) 0.0227(4) Uani d . 1 . .
C C7B 0.5684(3) 0.13299(14) 0.59244(7) 0.0292(4) Uani d . 1 . .
H H7BA 0.6145 0.0780 0.6070 0.035 Uiso calc R 1 . .
H H7BB 0.4418 0.1340 0.5955 0.035 Uiso calc R 1 . .
C C8B 0.5951(2) 0.13126(13) 0.53919(7) 0.0249(4) Uani d . 1 . .
C C9B 0.6839(3) 0.05921(14) 0.52276(9) 0.0340(5) Uani d . 1 . .
H H9BA 0.7316 0.0173 0.5453 0.041 Uiso calc R 1 . .
C C10B 0.7035(3) 0.04778(15) 0.47439(10) 0.0382(6) Uani d . 1 . .
H H10B 0.7637 -0.0015 0.4638 0.046 Uiso calc R 1 . .
C C11B 0.6349(3) 0.10843(16) 0.44183(8) 0.0341(5) Uani d . 1 . .
H H11B 0.6440 0.1002 0.4084 0.041 Uiso calc R 1 . .
C C12B 0.5524(2) 0.18169(14) 0.45762(7) 0.0257(4) Uani d . 1 . .
H H12B 0.5087 0.2240 0.4348 0.031 Uiso calc R 1 . .
C C13B 0.5316(2) 0.19501(13) 0.50640(7) 0.0199(4) Uani d . 1 . .
C C14B 0.4538(2) 0.28306(12) 0.52111(6) 0.0187(4) Uani d . 1 . .
C C15B 0.3036(2) 0.27781(14) 0.55385(7) 0.0231(4) Uani d . 1 . .
H H15C 0.3525 0.2592 0.5863 0.028 Uiso calc R 1 . .
H H15D 0.2554 0.3370 0.5570 0.028 Uiso calc R 1 . .
C C16B 0.1534(2) 0.21639(14) 0.53708(7) 0.0258(4) Uani d . 1 . .
H H16C 0.2030 0.1642 0.5227 0.031 Uiso calc R 1 . .
H H16D 0.0976 0.1970 0.5657 0.031 Uiso calc R 1 . .
C C17B 0.0125(2) 0.25346(13) 0.50080(7) 0.0220(4) Uani d . 1 . .
H H17C -0.0853 0.2116 0.4968 0.026 Uiso calc R 1 . .
H H17D -0.0321 0.3080 0.5140 0.026 Uiso calc R 1 . .
C C18B 0.0944(3) 0.1914(2) 0.42672(9) 0.0515(8) Uani d . 1 . .
H H18D 0.1890 0.1573 0.4433 0.077 Uiso calc R 1 . .
H H18E 0.1232 0.2054 0.3942 0.077 Uiso calc R 1 . .
H H18F -0.0136 0.1575 0.4248 0.077 Uiso calc R 1 . .
C C19B -0.0530(3) 0.3298(2) 0.42629(9) 0.0479(7) Uani d . 1 . .
H H19D -0.0118 0.3430 0.3950 0.072 Uiso calc R 1 . .
H H19E -0.0635 0.3839 0.4444 0.072 Uiso calc R 1 . .
H H19F -0.1668 0.3012 0.4215 0.072 Uiso calc R 1 . .

loop_
_atom_site_aniso_label
_atom_site_aniso_U_11
_atom_site_aniso_U_22
_atom_site_aniso_U_33
_atom_site_aniso_U_12
_atom_site_aniso_U_13
_atom_site_aniso_U_23
S1A 0.0386(3) 0.0189(2) 0.0344(3) -0.0007(2) 0.0165(2) 0.00348(19)
O1A 0.0191(7) 0.0210(7) 0.0333(7) -0.0042(5) 0.0094(5) -0.0068(6)
N1A 0.0208(8) 0.0233(8) 0.0293(8) -0.0028(6) 0.0070(6) -0.0039(7)
C1A 0.0150(8) 0.0269(9) 0.0148(8) 0.0016(7) 0.0015(6) 0.0003(7)
C2A 0.0194(9) 0.0291(10) 0.0208(8) 0.0002(7) 0.0025(7) -0.0039(8)
C3A 0.0247(10) 0.0398(12) 0.0188(8) 0.0059(9) 0.0047(7) -0.0055(8)
C4A 0.0240(10) 0.0434(12) 0.0189(8) 0.0055(9) 0.0078(7) 0.0078(8)
C5A 0.0249(10) 0.0315(11) 0.0234(9) 0.0026(8) 0.0059(7) 0.0092(8)
C6A 0.0209(9) 0.0222(9) 0.0177(8) 0.0033(7) 0.0022(7) 0.0030(7)
C7A 0.0269(10) 0.0198(9) 0.0258(9) 0.0003(7) 0.0088(7) -0.0037(7)
C8A 0.0184(9) 0.0251(10) 0.0177(8) -0.0006(7) 0.0051(7) -0.0007(7)
C9A 0.0237(10) 0.0395(12) 0.0210(9) -0.0004(9) 0.0031(7) -0.0090(8)
C10A 0.0236(10) 0.0594(15) 0.0164(8) 0.0080(10) 0.0018(7) 0.0004(9)
C11A 0.0210(10) 0.0468(13) 0.0254(9) 0.0101(9) 0.0091(7) 0.0159(9)
C12A 0.0166(8) 0.0265(10) 0.0277(9) 0.0028(7) 0.0089(7) 0.0068(8)
C13A 0.0121(8) 0.0230(9) 0.0169(8) 0.0016(7) 0.0065(6) 0.0015(7)
C14A 0.0166(8) 0.0192(9) 0.0190(8) -0.0008(7) 0.0041(6) -0.0021(7)
C15A 0.0168(8) 0.0257(10) 0.0198(8) 0.0013(7) 0.0026(6) -0.0003(7)
C16A 0.0171(9) 0.0246(9) 0.0242(9) 0.0036(7) 0.0049(7) 0.0001(7)
C17A 0.0160(8) 0.0306(10) 0.0260(9) 0.0008(8) 0.0033(7) -0.0002(8)
C18A 0.0264(10) 0.0345(11) 0.0293(10) 0.0043(8) 0.0103(8) 0.0074(9)
C19A 0.0314(12) 0.0322(12) 0.0572(14) -0.0121(10) 0.0155(11) -0.0117(11)
S1B 0.0336(3) 0.0426(3) 0.0233(3) 0.0001(2) -0.00317(19) 0.0080(2)
O1B 0.0184(6) 0.0281(7) 0.0199(6) -0.0033(5) -0.0022(5) 0.0059(5)
N1B 0.0221(8) 0.0414(10) 0.0180(7) -0.0099(7) 0.0010(6) 0.0005(7)
C1B 0.0158(8) 0.0226(9) 0.0200(8) 0.0041(7) 0.0026(7) -0.0039(7)
C2B 0.0179(9) 0.0246(9) 0.0248(9) 0.0030(7) 0.0018(7) -0.0044(8)
C3B 0.0213(9) 0.0237(9) 0.0357(10) 0.0016(8) 0.0033(8) -0.0048(8)
C4B 0.0206(9) 0.0308(11) 0.0362(11) 0.0004(8) -0.0034(8) -0.0133(9)
C5B 0.0222(10) 0.0354(11) 0.0250(9) 0.0063(8) -0.0038(7) -0.0070(8)
C6B 0.0213(9) 0.0254(9) 0.0212(8) 0.0062(7) 0.0014(7) -0.0019(8)
C7B 0.0353(11) 0.0253(10) 0.0283(10) -0.0100(9) 0.0094(8) 0.0047(8)
C8B 0.0171(9) 0.0241(10) 0.0336(10) -0.0039(7) 0.0027(7) 0.0009(8)
C9B 0.0218(10) 0.0223(10) 0.0581(14) -0.0020(8) 0.0040(9) 0.0019(10)
C10B 0.0218(10) 0.0288(11) 0.0657(16) -0.0039(9) 0.0135(10) -0.0190(11)
C11B 0.0229(10) 0.0411(12) 0.0403(11) -0.0105(9) 0.0127(9) -0.0188(10)
C12B 0.0175(9) 0.0341(11) 0.0264(9) -0.0067(8) 0.0061(7) -0.0057(8)
C13B 0.0117(8) 0.0243(9) 0.0241(9) -0.0032(7) 0.0045(6) -0.0036(7)
C14B 0.0169(9) 0.0228(9) 0.0163(8) 0.0010(7) 0.0014(6) 0.0015(7)
C15B 0.0168(9) 0.0341(10) 0.0184(8) 0.0037(8) 0.0022(7) 0.0015(8)
C16B 0.0178(9) 0.0327(11) 0.0274(9) -0.0008(8) 0.0048(7) 0.0102(8)
C17B 0.0169(9) 0.0289(10) 0.0206(8) -0.0005(7) 0.0038(7) -0.0008(7)
C18B 0.0343(13) 0.079(2) 0.0434(13) -0.0256(13) 0.0172(11) -0.0361(14)
C19B 0.0280(12) 0.0747(19) 0.0382(12) -0.0149(12) -0.0115(9) 0.0277(13)

loop_
_atom_type_symbol
_atom_type_description
_atom_type_scat_dispersion_real
_atom_type_scat_dispersion_imag
_atom_type_scat_source
C C 0.0181 0.0091 'International Tables Vol C Tables 4.2.6.8 and 6.1.1.4'
H H 0.0000 0.0000 'International Tables Vol C Tables 4.2.6.8 and 6.1.1.4'
N N 0.0311 0.0180 'International Tables Vol C Tables 4.2.6.8 and 6.1.1.4'
O O 0.0492 0.0322 'International Tables Vol C Tables 4.2.6.8 and 6.1.1.4'
S S 0.3331 0.5567 'International Tables Vol C Tables 4.2.6.8 and 6.1.1.4'

loop_
_geom_angle_atom_site_label_1
_geom_angle_atom_site_label_2
_geom_angle_atom_site_label_3
_geom_angle_site_symmetry_1
_geom_angle_site_symmetry_3
_geom_angle
_geom_angle_publ_flag
C6A S1A C7A . . 109.55(9) ?
C14A O1A H1A . . 109.5 ?
C19A N1A C18A . . 109.89(18) ?
C19A N1A C17A . . 110.88(17) ?
C18A N1A C17A . . 111.53(16) ?
C2A C1A C6A . . 117.58(17) ?
C2A C1A C14A . . 118.41(17) ?
C6A C1A C14A . . 123.95(16) ?
C3A C2A C1A . . 122.01(19) ?
C3A C2A H2AA . . 119.0 ?
C1A C2A H2AA . . 119.0 ?
C4A C3A C2A . . 120.05(19) ?
C4A C3A H3AA . . 120.0 ?
C2A C3A H3AA . . 120.0 ?
C5A C4A C3A . . 118.91(18) ?
C5A C4A H4AA . . 120.5 ?
C3A C4A H4AA . . 120.5 ?
C4A C5A C6A . . 121.9(2) ?
C4A C5A H5AA . . 119.0 ?
C6A C5A H5AA . . 119.0 ?
C5A C6A C1A . . 119.50(18) ?
C5A C6A S1A . . 110.96(15) ?
C1A C6A S1A . . 129.40(14) ?
C8A C7A S1A . . 115.01(13) ?
C8A C7A H7AA . . 108.5 ?
S1A C7A H7AA . . 108.5 ?
C8A C7A H7AB . . 108.5 ?
S1A C7A H7AB . . 108.5 ?
H7AA C7A H7AB . . 107.5 ?
C9A C8A C13A . . 119.34(18) ?
C9A C8A C7A . . 117.71(18) ?
C13A C8A C7A . . 122.93(16) ?
C10A C9A C8A . . 121.6(2) ?
C10A C9A H9AA . . 119.2 ?
C8A C9A H9AA . . 119.2 ?
C9A C10A C11A . . 119.35(18) ?
C9A C10A H10A . . 120.3 ?
C11A C10A H10A . . 120.3 ?
C10A C11A C12A . . 119.9(2) ?
C10A C11A H11A . . 120.1 ?
C12A C11A H11A . . 120.1 ?
C13A C12A C11A . . 121.7(2) ?
C13A C12A H12A . . 119.2 ?
C11A C12A H12A . . 119.2 ?
C12A C13A C8A . . 118.18(17) ?
C12A C13A C14A . . 117.78(17) ?
C8A C13A C14A . . 123.85(16) ?
O1A C14A C1A . . 106.40(14) ?
O1A C14A C13A . . 109.58(15) ?
C1A C14A C13A . . 105.90(14) ?
O1A C14A C15A . . 108.06(14) ?
C1A C14A C15A . . 110.73(14) ?
C13A C14A C15A . . 115.78(14) ?
C16A C15A C14A . . 116.41(15) ?
C16A C15A H15A . . 108.2 ?
C14A C15A H15A . . 108.2 ?
C16A C15A H15B . . 108.2 ?
C14A C15A H15B . . 108.2 ?
H15A C15A H15B . . 107.3 ?
C17A C16A C15A . . 115.75(16) ?
C17A C16A H16A . . 108.3 ?
C15A C16A H16A . . 108.3 ?
C17A C16A H16B . . 108.3 ?
C15A C16A H16B . . 108.3 ?
H16A C16A H16B . . 107.4 ?
N1A C17A C16A . . 113.87(15) ?
N1A C17A H17A . . 108.8 ?
C16A C17A H17A . . 108.8 ?
N1A C17A H17B . . 108.8 ?
C16A C17A H17B . . 108.8 ?
H17A C17A H17B . . 107.7 ?
N1A C18A H18A . . 109.5 ?
N1A C18A H18B . . 109.5 ?
H18A C18A H18B . . 109.5 ?
N1A C18A H18C . . 109.5 ?
H18A C18A H18C . . 109.5 ?
H18B C18A H18C . . 109.5 ?
N1A C19A H19A . . 109.5 ?
N1A C19A H19B . . 109.5 ?
H19A C19A H19B . . 109.5 ?
N1A C19A H19C . . 109.5 ?
H19A C19A H19C . . 109.5 ?
H19B C19A H19C . . 109.5 ?
C6B S1B C7B . . 110.20(9) ?
C14B O1B H1B . . 109.5 ?
C18B N1B C19B . . 111.0(2) ?
C18B N1B C17B . . 111.00(19) ?
C19B N1B C17B . . 109.77(18) ?
C2B C1B C6B . . 117.73(17) ?
C2B C1B C14B . . 118.00(15) ?
C6B C1B C14B . . 124.27(17) ?
C3B C2B C1B . . 122.07(18) ?
C3B C2B H2BA . . 119.0 ?
C1B C2B H2BA . . 119.0 ?
C4B C3B C2B . . 119.4(2) ?
C4B C3B H3BA . . 120.3 ?
C2B C3B H3BA . . 120.3 ?
C5B C4B C3B . . 119.56(19) ?
C5B C4B H4BA . . 120.2 ?
C3B C4B H4BA . . 120.2 ?
C4B C5B C6B . . 121.55(18) ?
C4B C5B H5BA . . 119.2 ?
C6B C5B H5BA . . 119.2 ?
C5B C6B C1B . . 119.62(19) ?
C5B C6B S1B . . 111.62(14) ?
C1B C6B S1B . . 128.64(16) ?
C8B C7B S1B . . 116.69(14) ?
C8B C7B H7BA . . 108.1 ?
S1B C7B H7BA . . 108.1 ?
C8B C7B H7BB . . 108.1 ?
S1B C7B H7BB . . 108.1 ?
H7BA C7B H7BB . . 107.3 ?
C13B C8B C9B . . 119.4(2) ?
C13B C8B C7B . . 123.82(18) ?
C9B C8B C7B . . 116.7(2) ?
C10B C9B C8B . . 121.4(2) ?
C10B C9B H9BA . . 119.3 ?
C8B C9B H9BA . . 119.3 ?
C11B C10B C9B . . 119.3(2) ?
C11B C10B H10B . . 120.3 ?
C9B C10B H10B . . 120.3 ?
C10B C11B C12B . . 120.1(2) ?
C10B C11B H11B . . 120.0 ?
C12B C11B H11B . . 120.0 ?
C11B C12B C13B . . 121.7(2) ?
C11B C12B H12B . . 119.1 ?
C13B C12B H12B . . 119.1 ?
C8B C13B C12B . . 117.96(18) ?
C8B C13B C14B . . 123.96(16) ?
C12B C13B C14B . . 117.86(17) ?
O1B C14B C1B . . 106.49(15) ?
O1B C14B C15B . . 108.00(14) ?
C1B C14B C15B . . 110.53(14) ?
O1B C14B C13B . . 109.25(14) ?
C1B C14B C13B . . 105.96(14) ?
C15B C14B C13B . . 116.21(16) ?
C16B C15B C14B . . 116.08(16) ?
C16B C15B H15C . . 108.3 ?
C14B C15B H15C . . 108.3 ?
C16B C15B H15D . . 108.3 ?
C14B C15B H15D . . 108.3 ?
H15C C15B H15D . . 107.4 ?
C17B C16B C15B . . 116.37(17) ?
C17B C16B H16C . . 108.2 ?
C15B C16B H16C . . 108.2 ?
C17B C16B H16D . . 108.2 ?
C15B C16B H16D . . 108.2 ?
H16C C16B H16D . . 107.3 ?
N1B C17B C16B . . 114.20(16) ?
N1B C17B H17C . . 108.7 ?
C16B C17B H17C . . 108.7 ?
N1B C17B H17D . . 108.7 ?
C16B C17B H17D . . 108.7 ?
H17C C17B H17D . . 107.6 ?
N1B C18B H18D . . 109.5 ?
N1B C18B H18E . . 109.5 ?
H18D C18B H18E . . 109.5 ?
N1B C18B H18F . . 109.5 ?
H18D C18B H18F . . 109.5 ?
H18E C18B H18F . . 109.5 ?
N1B C19B H19D . . 109.5 ?
N1B C19B H19E . . 109.5 ?
H19D C19B H19E . . 109.5 ?
N1B C19B H19F . . 109.5 ?
H19D C19B H19F . . 109.5 ?
H19E C19B H19F . . 109.5 ?

loop_
_geom_bond_atom_site_label_1
_geom_bond_atom_site_label_2
_geom_bond_site_symmetry_2
_geom_bond_distance
_geom_bond_publ_flag
S1A C6A . 1.7713(19) ?
S1A C7A . 1.822(2) ?
O1A C14A . 1.418(2) ?
O1A H1A . 0.8400 ?
N1A C19A . 1.463(3) ?
N1A C18A . 1.468(3) ?
N1A C17A . 1.473(3) ?
C1A C2A . 1.398(3) ?
C1A C6A . 1.406(3) ?
C1A C14A . 1.543(2) ?
C2A C3A . 1.393(3) ?
C2A H2AA . 0.9500 ?
C3A C4A . 1.380(3) ?
C3A H3AA . 0.9500 ?
C4A C5A . 1.380(3) ?
C4A H4AA . 0.9500 ?
C5A C6A . 1.402(3) ?
C5A H5AA . 0.9500 ?
C7A C8A . 1.498(3) ?
C7A H7AA . 0.9900 ?
C7A H7AB . 0.9900 ?
C8A C9A . 1.398(3) ?
C8A C13A . 1.408(3) ?
C9A C10A . 1.376(3) ?
C9A H9AA . 0.9500 ?
C10A C11A . 1.382(3) ?
C10A H10A . 0.9500 ?
C11A C12A . 1.390(3) ?
C11A H11A . 0.9500 ?
C12A C13A . 1.390(3) ?
C12A H12A . 0.9500 ?
C13A C14A . 1.548(2) ?
C14A C15A . 1.550(2) ?
C15A C16A . 1.540(2) ?
C15A H15A . 0.9900 ?
C15A H15B . 0.9900 ?
C16A C17A . 1.525(3) ?
C16A H16A . 0.9900 ?
C16A H16B . 0.9900 ?
C17A H17A . 0.9900 ?
C17A H17B . 0.9900 ?
C18A H18A . 0.9800 ?
C18A H18B . 0.9800 ?
C18A H18C . 0.9800 ?
C19A H19A . 0.9800 ?
C19A H19B . 0.9800 ?
C19A H19C . 0.9800 ?
S1B C6B . 1.766(2) ?
S1B C7B . 1.811(2) ?
O1B C14B . 1.412(2) ?
O1B H1B . 0.8400 ?
N1B C18B . 1.461(3) ?
N1B C19B . 1.465(3) ?
N1B C17B . 1.470(2) ?
C1B C2B . 1.397(3) ?
C1B C6B . 1.408(2) ?
C1B C14B . 1.545(2) ?
C2B C3B . 1.393(3) ?
C2B H2BA . 0.9500 ?
C3B C4B . 1.388(3) ?
C3B H3BA . 0.9500 ?
C4B C5B . 1.375(3) ?
C4B H4BA . 0.9500 ?
C5B C6B . 1.401(3) ?
C5B H5BA . 0.9500 ?
C7B C8B . 1.521(3) ?
C7B H7BA . 0.9900 ?
C7B H7BB . 0.9900 ?
C8B C13B . 1.398(3) ?
C8B C9B . 1.402(3) ?
C9B C10B . 1.384(4) ?
C9B H9BA . 0.9500 ?
C10B C11B . 1.373(4) ?
C10B H10B . 0.9500 ?
C11B C12B . 1.386(3) ?
C11B H11B . 0.9500 ?
C12B C13B . 1.402(3) ?
C12B H12B . 0.9500 ?
C13B C14B . 1.552(3) ?
C14B C15B . 1.545(2) ?
C15B C16B . 1.534(3) ?
C15B H15C . 0.9900 ?
C15B H15D . 0.9900 ?
C16B C17B . 1.525(3) ?
C16B H16C . 0.9900 ?
C16B H16D . 0.9900 ?
C17B H17C . 0.9900 ?
C17B H17D . 0.9900 ?
C18B H18D . 0.9800 ?
C18B H18E . 0.9800 ?
C18B H18F . 0.9800 ?
C19B H19D . 0.9800 ?
C19B H19E . 0.9800 ?
C19B H19F . 0.9800 ?

loop_
_geom_hbond_atom_site_label_D
_geom_hbond_atom_site_label_H
_geom_hbond_atom_site_label_A
_geom_hbond_site_symmetry_A
_geom_hbond_distance_DH
_geom_hbond_distance_HA
_geom_hbond_distance_DA
_geom_hbond_angle_DHA
O1A H1A N1A . 0.84 1.86 2.693(2) 169.9
O1B H1B N1B . 0.84 1.84 2.679(2) 174.1
C4A H4AA O1B . 0.95 2.51 3.253(2) 134.7
C3A H3AA Cg7 3_666 0.95 2.74 3.526(6) 140
C17A H17A Cg1 1_655 0.99 2.67 3.537(7) 147
C17A H17B Cg2 1_655 0.99 2.75 3.720(3) 167
C17B H17C Cg8 1_455 0.99 2.68 3.663(6) 170
C17B 17D Cg7 1_455 0.99 2.64 3.5380(10) 149

loop_
_geom_torsion_atom_site_label_1
_geom_torsion_atom_site_label_2
_geom_torsion_atom_site_label_3
_geom_torsion_atom_site_label_4
_geom_torsion_site_symmetry_1
_geom_torsion_site_symmetry_2
_geom_torsion_site_symmetry_3
_geom_torsion_site_symmetry_4
_geom_torsion
_geom_torsion_publ_flag
C6A C1A C2A C3A . . . . 1.2(3) ?
C14A C1A C2A C3A . . . . 178.23(17) ?
C1A C2A C3A C4A . . . . -1.2(3) ?
C2A C3A C4A C5A . . . . -0.2(3) ?
C3A C4A C5A C6A . . . . 1.6(3) ?
C4A C5A C6A C1A . . . . -1.6(3) ?
C4A C5A C6A S1A . . . . 174.51(16) ?
C2A C1A C6A C5A . . . . 0.2(3) ?
C14A C1A C6A C5A . . . . -176.66(16) ?
C2A C1A C6A S1A . . . . -175.12(14) ?
C14A C1A C6A S1A . . . . 8.0(3) ?
C7A S1A C6A C5A . . . . 156.28(14) ?
C7A S1A C6A C1A . . . . -28.0(2) ?
C6A S1A C7A C8A . . . . -29.24(17) ?
S1A C7A C8A C9A . . . . -114.43(17) ?
S1A C7A C8A C13A . . . . 67.3(2) ?
C13A C8A C9A C10A . . . . 1.4(3) ?
C7A C8A C9A C10A . . . . -176.99(18) ?
C8A C9A C10A C11A . . . . -0.3(3) ?
C9A C10A C11A C12A . . . . -0.6(3) ?
C10A C11A C12A C13A . . . . 0.3(3) ?
C11A C12A C13A C8A . . . . 0.7(3) ?
C11A C12A C13A C14A . . . . -174.38(16) ?
C9A C8A C13A C12A . . . . -1.6(3) ?
C7A C8A C13A C12A . . . . 176.71(17) ?
C9A C8A C13A C14A . . . . 173.24(17) ?
C7A C8A C13A C14A . . . . -8.5(3) ?
C2A C1A C14A O1A . . . . 0.3(2) ?
C6A C1A C14A O1A . . . . 177.21(16) ?
C2A C1A C14A C13A . . . . -116.21(17) ?
C6A C1A C14A C13A . . . . 60.7(2) ?
C2A C1A C14A C15A . . . . 117.54(18) ?
C6A C1A C14A C15A . . . . -65.6(2) ?
C12A C13A C14A O1A . . . . -11.1(2) ?
C8A C13A C14A O1A . . . . 174.06(15) ?
C12A C13A C14A C1A . . . . 103.27(18) ?
C8A C13A C14A C1A . . . . -71.5(2) ?
C12A C13A C14A C15A . . . . -133.61(17) ?
C8A C13A C14A C15A . . . . 51.6(2) ?
O1A C14A C15A C16A . . . . -76.66(19) ?
C1A C14A C15A C16A . . . . 167.18(15) ?
C13A C14A C15A C16A . . . . 46.6(2) ?
C14A C15A C16A C17A . . . . 81.9(2) ?
C19A N1A C17A C16A . . . . 161.24(17) ?
C18A N1A C17A C16A . . . . -75.9(2) ?
C15A C16A C17A N1A . . . . -66.7(2) ?
C6B C1B C2B C3B . . . . -1.7(3) ?
C14B C1B C2B C3B . . . . 179.50(17) ?
C1B C2B C3B C4B . . . . 0.8(3) ?
C2B C3B C4B C5B . . . . 0.6(3) ?
C3B C4B C5B C6B . . . . -1.0(3) ?
C4B C5B C6B C1B . . . . 0.1(3) ?
C4B C5B C6B S1B . . . . -176.25(16) ?
C2B C1B C6B C5B . . . . 1.2(3) ?
C14B C1B C6B C5B . . . . 179.94(17) ?
C2B C1B C6B S1B . . . . 176.89(15) ?
C14B C1B C6B S1B . . . . -4.4(3) ?
C7B S1B C6B C5B . . . . -153.88(15) ?
C7B S1B C6B C1B . . . . 30.1(2) ?
C6B S1B C7B C8B . . . . 22.7(2) ?
S1B C7B C8B C13B . . . . -63.9(2) ?
S1B C7B C8B C9B . . . . 118.40(19) ?
C13B C8B C9B C10B . . . . -2.9(3) ?
C7B C8B C9B C10B . . . . 174.94(19) ?
C8B C9B C10B C11B . . . . 0.2(3) ?
C9B C10B C11B C12B . . . . 2.2(3) ?
C10B C11B C12B C13B . . . . -1.9(3) ?
C9B C8B C13B C12B . . . . 3.1(3) ?
C7B C8B C13B C12B . . . . -174.58(17) ?
C9B C8B C13B C14B . . . . -171.44(17) ?
C7B C8B C13B C14B . . . . 10.9(3) ?
C11B C12B C13B C8B . . . . -0.7(3) ?
C11B C12B C13B C14B . . . . 174.11(17) ?
C2B C1B C14B O1B . . . . -1.8(2) ?
C6B C1B C14B O1B . . . . 179.50(16) ?
C2B C1B C14B C15B . . . . -118.81(18) ?
C6B C1B C14B C15B . . . . 62.4(2) ?
C2B C1B C14B C13B . . . . 114.50(18) ?
C6B C1B C14B C13B . . . . -64.2(2) ?
C8B C13B C14B O1B . . . . -176.78(16) ?
C12B C13B C14B O1B . . . . 8.7(2) ?
C8B C13B C14B C1B . . . . 68.8(2) ?
C12B C13B C14B C1B . . . . -105.66(18) ?
C8B C13B C14B C15B . . . . -54.3(2) ?
C12B C13B C14B C15B . . . . 131.16(17) ?
O1B C14B C15B C16B . . . . 72.5(2) ?
C1B C14B C15B C16B . . . . -171.34(16) ?
C13B C14B C15B C16B . . . . -50.6(2) ?
C14B C15B C16B C17B . . . . -84.3(2) ?
C18B N1B C17B C16B . . . . 73.7(2) ?
C19B N1B C17B C16B . . . . -163.21(19) ?
C15B C16B C17B N1B . . . . 67.5(2) ?
